data_2232457
loop_
_publ_author_name
'Wang, Qian'
'Shu, Youqin'
'Hou, Xuehui'

_publ_section_title
;
 (Furan-2-yl)[(furan-2-yl)carbonyldisulfanyl]methanone
;
_journal_coeditor_code RZ2653
_journal_issue 11
_journal_name_full 'Acta Crystallographica Section E'
_journal_page_first o3055
_journal_paper_doi 10.1107/S160053681104356X
_journal_volume 67
_journal_year 2011
_chemical_formula_iupac 'C10 H6 O4 S2'
_chemical_formula_moiety 'C10 H6 O4 S2'
_chemical_formula_sum 'C10 H6 O4 S2'
_chemical_formula_weight 254.29
_chemical_name_systematic
;
(Furan-2-yl)[(furan-2-yl)carbonyldisulfanyl]methanone
;
_space_group_IT_number 56
_symmetry_cell_setting orthorhombic
_symmetry_space_group_name_Hall '-P 2ab 2ac'
_symmetry_space_group_name_H-M 'P c c n'
_atom_sites_solution_hydrogens geom
_atom_sites_solution_primary direct
_atom_sites_solution_secondary difmap
_audit_creation_method SHELXL-97
_cell_angle_alpha 90.00
_cell_angle_beta 90.00
_cell_angle_gamma 90.00
_cell_formula_units_Z 4
_cell_length_a 13.6900(13)
_cell_length_b 7.9611(7)
_cell_length_c 9.9042(10)
_cell_measurement_reflns_used 1606
_cell_measurement_temperature 298(2)
_cell_measurement_theta_max 25.65
_cell_measurement_theta_min 2.558
_cell_volume 1079.43(18)
_computing_cell_refinement 'SAINT (Siemens, 1996)'
_computing_data_collection 'SMART (Siemens, 1996)'
_computing_data_reduction 'SAINT (Siemens, 1996)'
_computing_molecular_graphics 'SHELXTL (Sheldrick, 2008)'
_computing_publication_material 'SHELXTL (Sheldrick, 2008)'
_computing_structure_refinement 'SHELXL97 (Sheldrick, 2008)'
_computing_structure_solution 'SHELXS97 (Sheldrick, 2008)'
_diffrn_ambient_temperature 298(2)
_diffrn_measured_fraction_theta_full 1.000
_diffrn_measured_fraction_theta_max 1.000
_diffrn_measurement_device_type 'Bruker SMART CCD area-detector'
_diffrn_measurement_method '\f and \w scans'
_diffrn_radiation_monochromator graphite
_diffrn_radiation_source 'fine-focus sealed tube'
_diffrn_radiation_type MoK\a
_diffrn_radiation_wavelength 0.71073
_diffrn_reflns_av_R_equivalents 0.0275
_diffrn_reflns_av_sigmaI/netI 0.0232
_diffrn_reflns_limit_h_max 9
_diffrn_reflns_limit_h_min -16
_diffrn_reflns_limit_k_max 9
_diffrn_reflns_limit_k_min -7
_diffrn_reflns_limit_l_max 11
_diffrn_reflns_limit_l_min -11
_diffrn_reflns_number 3627
_diffrn_reflns_theta_full 25.01
_diffrn_reflns_theta_max 25.01
_diffrn_reflns_theta_min 2.96
_exptl_absorpt_coefficient_mu 0.486
_exptl_absorpt_correction_T_max 0.8678
_exptl_absorpt_correction_T_min 0.8255
_exptl_absorpt_correction_type multi-scan
_exptl_absorpt_process_details '(SADABS; Sheldrick, 1996)'
_exptl_crystal_colour colourless
_exptl_crystal_density_diffrn 1.565
_exptl_crystal_density_method 'not measured'
_exptl_crystal_description block
_exptl_crystal_F_000 520
_exptl_crystal_size_max 0.41
_exptl_crystal_size_mid 0.39
_exptl_crystal_size_min 0.30
_refine_diff_density_max 0.174
_refine_diff_density_min -0.234
_refine_ls_extinction_coef 0.026(3)
_refine_ls_extinction_expression Fc^*^=kFc[1+0.001xFc^2^\l^3^/sin(2\q)]^-1/4^
_refine_ls_extinction_method 'SHELXL97 (Sheldrick, 2008)'
_refine_ls_goodness_of_fit_ref 1.000
_refine_ls_hydrogen_treatment constr
_refine_ls_matrix_type full
_refine_ls_number_parameters 74
_refine_ls_number_reflns 952
_refine_ls_number_restraints 0
_refine_ls_restrained_S_all 1.000
_refine_ls_R_factor_all 0.0460
_refine_ls_R_factor_gt 0.0324
_refine_ls_shift/su_max 0.000
_refine_ls_shift/su_mean 0.000
_refine_ls_structure_factor_coef Fsqd
_refine_ls_weighting_details 'calc w=1/[\s^2^(Fo^2^)+(0.0569P)^2^+0.4883P] where P=(Fo^2^+2Fc^2^)/3'
_refine_ls_weighting_scheme calc
_refine_ls_wR_factor_gt 0.0890
_refine_ls_wR_factor_ref 0.1033
_reflns_number_gt 750
_reflns_number_total 952
_reflns_threshold_expression I>2\s(I)
_cod_data_source_file rz2653.cif
_cod_data_source_block I
_cod_database_code 2232457
_cod_database_fobs_code 2232457

loop_
_symmetry_equiv_pos_as_xyz
'x, y, z'
'-x+1/2, -y+1/2, z'
'-x, y+1/2, -z+1/2'
'x+1/2, -y, -z+1/2'
'-x, -y, -z'
'x-1/2, y-1/2, -z'
'x, -y-1/2, z-1/2'
'-x-1/2, y, z-1/2'

loop_
_atom_site_type_symbol
_atom_site_label
_atom_site_fract_x
_atom_site_fract_y
_atom_site_fract_z
_atom_site_U_iso_or_equiv
_atom_site_adp_type
_atom_site_calc_flag
_atom_site_refinement_flags
_atom_site_occupancy
_atom_site_symmetry_multiplicity
S S1 0.32229(4) 0.22302(9) 0.54908(7) 0.0562(3) Uani d . 1 1
O O1 0.51977(13) 0.2344(2) 0.46510(19) 0.0596(5) Uani d . 1 1
O O2 0.30932(12) 0.4503(2) 0.35136(19) 0.0651(6) Uani d . 1 1
C C1 0.36270(17) 0.3584(3) 0.4132(2) 0.0483(6) Uani d . 1 1
C C3 0.5256(2) 0.4169(3) 0.2957(3) 0.0621(7) Uani d . 1 1
H H3 0.5075 0.4955 0.2308 0.074 Uiso calc R 1 1
C C2 0.46678(16) 0.3429(3) 0.3863(2) 0.0478(6) Uani d . 1 1
C C4 0.6204(2) 0.3519(4) 0.3184(3) 0.0683(8) Uani d . 1 1
H H4 0.6769 0.3799 0.2713 0.082 Uiso calc R 1 1
C C5 0.6134(2) 0.2437(4) 0.4195(3) 0.0676(8) Uani d . 1 1
H H5 0.6654 0.1823 0.4545 0.081 Uiso calc R 1 1

loop_
_atom_site_aniso_label
_atom_site_aniso_U_11
_atom_site_aniso_U_22
_atom_site_aniso_U_33
_atom_site_aniso_U_12
_atom_site_aniso_U_13
_atom_site_aniso_U_23
S1 0.0521(4) 0.0597(5) 0.0569(5) -0.0007(3) -0.0038(3) 0.0117(3)
O1 0.0531(10) 0.0581(11) 0.0676(12) 0.0036(8) -0.0012(8) 0.0087(8)
O2 0.0632(11) 0.0682(12) 0.0640(11) 0.0093(9) -0.0095(9) 0.0170(9)
C1 0.0548(13) 0.0449(13) 0.0452(12) -0.0018(11) -0.0073(11) -0.0034(10)
C3 0.0696(17) 0.0600(15) 0.0566(15) -0.0131(13) -0.0038(13) 0.0064(12)
C2 0.0516(13) 0.0438(13) 0.0479(13) -0.0037(11) -0.0064(11) -0.0034(10)
C4 0.0555(16) 0.0747(19) 0.0747(19) -0.0175(14) 0.0093(14) -0.0103(16)
C5 0.0477(14) 0.0661(17) 0.089(2) 0.0021(12) -0.0003(15) -0.0066(16)

loop_
_atom_type_symbol
_atom_type_description
_atom_type_scat_dispersion_real
_atom_type_scat_dispersion_imag
_atom_type_scat_source
C C 0.0033 0.0016 'International Tables Vol C Tables 4.2.6.8 and 6.1.1.4'
H H 0.0000 0.0000 'International Tables Vol C Tables 4.2.6.8 and 6.1.1.4'
O O 0.0106 0.0060 'International Tables Vol C Tables 4.2.6.8 and 6.1.1.4'
N N 0.0061 0.0033 'International Tables Vol C Tables 4.2.6.8 and 6.1.1.4'
S S 0.1246 0.1234 'International Tables Vol C Tables 4.2.6.8 and 6.1.1.4'

loop_
_geom_angle_atom_site_label_1
_geom_angle_atom_site_label_2
_geom_angle_atom_site_label_3
_geom_angle_site_symmetry_3
_geom_angle
C1 S1 S1 2 99.92(8)
C5 O1 C2 . 106.0(2)
O2 C1 C2 . 123.6(2)
O2 C1 S1 . 123.74(19)
C2 C1 S1 . 112.64(17)
C2 C3 C4 . 106.5(2)
C2 C3 H3 . 126.8
C4 C3 H3 . 126.8
C3 C2 O1 . 109.9(2)
C3 C2 C1 . 132.3(2)
O1 C2 C1 . 117.8(2)
C5 C4 C3 . 106.9(3)
C5 C4 H4 . 126.5
C3 C4 H4 . 126.5
C4 C5 O1 . 110.8(3)
C4 C5 H5 . 124.6
O1 C5 H5 . 124.6

loop_
_geom_bond_atom_site_label_1
_geom_bond_atom_site_label_2
_geom_bond_site_symmetry_2
_geom_bond_distance
S1 C1 . 1.811(2)
S1 S1 2 2.0254(12)
O1 C5 . 1.361(3)
O1 C2 . 1.372(3)
O2 C1 . 1.202(3)
C1 C2 . 1.455(3)
C3 C2 . 1.341(3)
C3 C4 . 1.416(4)
C3 H3 . 0.9300
C4 C5 . 1.324(4)
C4 H4 . 0.9300
C5 H5 . 0.9300

loop_
_geom_hbond_atom_site_label_D
_geom_hbond_atom_site_label_H
_geom_hbond_atom_site_label_A
_geom_hbond_site_symmetry_A
_geom_hbond_distance_DH
_geom_hbond_distance_HA
_geom_hbond_distance_DA
_geom_hbond_angle_DHA
C4 H4 O2 4_565 0.93 2.57 3.463(3) 161.9

loop_
_geom_torsion_atom_site_label_1
_geom_torsion_atom_site_label_2
_geom_torsion_atom_site_label_3
_geom_torsion_atom_site_label_4
_geom_torsion_site_symmetry_1
_geom_torsion
S1 S1 C1 O2 2 1.2(2)
S1 S1 C1 C2 2 -178.38(15)
C4 C3 C2 O1 . 0.0(3)
C4 C3 C2 C1 . 179.7(2)
C5 O1 C2 C3 . -0.2(3)
C5 O1 C2 C1 . 180.0(2)
O2 C1 C2 C3 . -0.3(4)
S1 C1 C2 C3 . 179.3(2)
O2 C1 C2 O1 . 179.5(2)
S1 C1 C2 O1 . -1.0(3)
C2 C3 C4 C5 . 0.2(3)
C3 C4 C5 O1 . -0.4(3)
C2 O1 C5 C4 . 0.4(3)
